data_7156382
loop_
_publ_author_name
'Wu, Xiao-Na'
'You, Zhi-Hao'
'Liu, Yan-Kai'

_publ_section_title
;
 Different hybridized oxygen atoms controlled chemoselective formation of
 oxocarbenium ions: synthesis of chiral heterocyclic compounds.
;
_journal_issue 35
_journal_name_full 'Organic &amp; biomolecular chemistry'
_journal_page_first 6507
_journal_page_last 6520
_journal_paper_doi 10.1039/c8ob01743c
_journal_volume 16
_journal_year 2018
_chemical_absolute_configuration ad
_chemical_formula_moiety 'C40 H40 Br2 N2 O10'
_chemical_formula_sum 'C40 H40 Br2 N2 O10'
_chemical_formula_weight 868.56
_space_group_IT_number 4
_space_group_name_Hall 'P 2yb'
_space_group_name_H-M_alt 'P 1 21 1'
_symmetry_cell_setting monoclinic
_symmetry_space_group_name_Hall 'P 2yb'
_symmetry_space_group_name_H-M 'P 1 21 1'
_atom_sites_solution_hydrogens geom
_atom_sites_solution_primary direct
_atom_sites_solution_secondary difmap
_audit_creation_method SHELXL-97
_audit_update_record
;
2017-08-14 deposited with the CCDC.
2018-08-20 downloaded from the CCDC.
;
_cell_angle_alpha 90.00
_cell_angle_beta 89.90
_cell_angle_gamma 90.00
_cell_formula_units_Z 2
_cell_length_a 6.6706(10)
_cell_length_b 25.351(4)
_cell_length_c 11.3316(17)
_cell_measurement_reflns_used 4507
_cell_measurement_temperature 293(2)
_cell_measurement_theta_max 23.46
_cell_measurement_theta_min 3.00
_cell_volume 1916.2(5)
_computing_cell_refinement 'Bruker SMART'
_computing_data_collection 'Bruker SMART'
_computing_data_reduction 'Bruker SAINT'
_computing_molecular_graphics 'Bruker SHELXTL'
_computing_publication_material 'Bruker SHELXTL'
_computing_structure_refinement 'SHELXL-97 (Sheldrick, 1997)'
_computing_structure_solution 'SHELXS-97 (Sheldrick, 1990)'
_diffrn_ambient_temperature 293(2)
_diffrn_measured_fraction_theta_full 0.996
_diffrn_measured_fraction_theta_max 0.996
_diffrn_measurement_device_type 'CCD area detector'
_diffrn_measurement_method 'phi and omega scans'
_diffrn_radiation_monochromator graphite
_diffrn_radiation_source 'fine-focus sealed tube'
_diffrn_radiation_type MoK\a
_diffrn_radiation_wavelength 0.71073
_diffrn_reflns_av_R_equivalents 0.0338
_diffrn_reflns_av_sigmaI/netI 0.0779
_diffrn_reflns_limit_h_max 7
_diffrn_reflns_limit_h_min -7
_diffrn_reflns_limit_k_max 30
_diffrn_reflns_limit_k_min -29
_diffrn_reflns_limit_l_max 10
_diffrn_reflns_limit_l_min -13
_diffrn_reflns_number 9707
_diffrn_reflns_theta_full 25.00
_diffrn_reflns_theta_max 25.00
_diffrn_reflns_theta_min 3.01
_exptl_absorpt_coefficient_mu 2.176
_exptl_absorpt_correction_T_max 0.7222
_exptl_absorpt_correction_T_min 0.6122
_exptl_absorpt_correction_type multi-scan
_exptl_absorpt_process_details sadabs
_exptl_crystal_colour colorless
_exptl_crystal_density_diffrn 1.505
_exptl_crystal_density_method 'not measured'
_exptl_crystal_description block
_exptl_crystal_F_000 888
_exptl_crystal_size_max 0.25
_exptl_crystal_size_mid 0.20
_exptl_crystal_size_min 0.16
_refine_diff_density_max 1.040
_refine_diff_density_min -0.983
_refine_diff_density_rms 0.106
_refine_ls_abs_structure_details 'Flack H D (1983), Acta Cryst. A39, 876-881'
_refine_ls_abs_structure_Flack 0.048(14)
_refine_ls_extinction_method none
_refine_ls_goodness_of_fit_ref 1.036
_refine_ls_hydrogen_treatment constr
_refine_ls_matrix_type full
_refine_ls_number_parameters 490
_refine_ls_number_reflns 6468
_refine_ls_number_restraints 0
_refine_ls_restrained_S_all 1.036
_refine_ls_R_factor_all 0.0668
_refine_ls_R_factor_gt 0.0587
_refine_ls_shift/su_max 0.000
_refine_ls_shift/su_mean 0.000
_refine_ls_structure_factor_coef Fsqd
_refine_ls_weighting_details 'calc w=1/[\s^2^(Fo^2^)+(0.1100P)^2^+0.0226P] where P=(Fo^2^+2Fc^2^)/3'
_refine_ls_weighting_scheme calc
_refine_ls_wR_factor_gt 0.1627
_refine_ls_wR_factor_ref 0.1664
_reflns_number_gt 5619
_reflns_number_total 6468
_reflns_threshold_expression >2sigma(I)
_cod_data_source_file c8ob01743c2.cif
_cod_data_source_block 3
_cod_depositor_comments
;
The following automatic conversions were performed:

'_symmetry_cell_setting' value 'Monoclinic' changed to 'monoclinic'
according to
/home/data/users/saulius/crontab/automatic-downloads/rss-feeds/RSC/lib/dictionaries/cif_core.dic
dictionary named 'cif_core.dic' version 2.4.2 from 2011-04-26.

Automatic conversion script
Id: cif_fix_values 4973 2017-02-22 13:04:09Z antanas 

 Adding full bibliography for 7156380--7156382.cif.
;
_cod_original_sg_symbol_H-M P2(1)
_cod_database_code 7156382

loop_
_symmetry_equiv_pos_as_xyz
'x, y, z'
'-x, y+1/2, -z'

loop_
_atom_site_label
_atom_site_type_symbol
_atom_site_fract_x
_atom_site_fract_y
_atom_site_fract_z
_atom_site_U_iso_or_equiv
_atom_site_adp_type
_atom_site_occupancy
_atom_site_symmetry_multiplicity
_atom_site_calc_flag
_atom_site_refinement_flags
Br1 Br 1.29800(11) 0.37836(3) 1.11549(7) 0.0449(2) Uani 1 1 d .
Br2 Br 0.18866(11) -0.07293(3) 0.72332(7) 0.0460(2) Uani 1 1 d .
C1 C 0.7020(13) 0.2441(3) 0.7566(7) 0.046(2) Uani 1 1 d .
C2 C 0.5933(14) 0.2032(4) 0.7039(8) 0.058(3) Uani 1 1 d .
H2 H 0.4939 0.1857 0.7463 0.069 Uiso 1 1 calc R
C3 C 0.6340(18) 0.1888(4) 0.5886(9) 0.071(3) Uani 1 1 d .
H3 H 0.5586 0.1624 0.5527 0.086 Uiso 1 1 calc R
C4 C 0.7859(18) 0.2133(4) 0.5263(9) 0.065(3) Uani 1 1 d .
H4 H 0.8164 0.2031 0.4495 0.078 Uiso 1 1 calc R
C5 C 0.8933(16) 0.2539(4) 0.5818(8) 0.056(2) Uani 1 1 d .
H5 H 0.9923 0.2715 0.5392 0.067 Uiso 1 1 calc R
C6 C 0.8588(12) 0.2684(3) 0.6933(7) 0.0401(18) Uani 1 1 d .
C7 C 0.9791(13) 0.3122(4) 0.7540(7) 0.048(2) Uani 1 1 d .
H7A H 1.1047 0.2979 0.7829 0.057 Uiso 1 1 calc R
H7B H 1.0100 0.3397 0.6972 0.057 Uiso 1 1 calc R
C8 C 0.8617(11) 0.3357(3) 0.8562(7) 0.0353(16) Uani 1 1 d .
H8 H 0.7543 0.3576 0.8235 0.042 Uiso 1 1 calc R
C9 C 0.7662(10) 0.2932(3) 0.9329(6) 0.0337(16) Uani 1 1 d .
H9 H 0.6819 0.3104 0.9924 0.040 Uiso 1 1 calc R
C10 C 1.0210(10) 0.2924(3) 1.0779(6) 0.0293(15) Uani 1 1 d .
C11 C 1.1330(10) 0.3352(3) 1.0090(6) 0.0315(15) Uani 1 1 d .
H11 H 1.2222 0.3179 0.9522 0.038 Uiso 1 1 calc R
C12 C 0.9891(10) 0.3705(3) 0.9409(6) 0.0326(15) Uani 1 1 d .
H12 H 0.8978 0.3870 0.9978 0.039 Uiso 1 1 calc R
C13 C 1.0976(11) 0.4145(3) 0.8744(7) 0.0401(18) Uani 1 1 d .
H13A H 1.1719 0.4363 0.9294 0.048 Uiso 1 1 calc R
H13B H 1.1917 0.3994 0.8184 0.048 Uiso 1 1 calc R
C14 C 1.1661(11) 0.2535(3) 1.1350(7) 0.0328(16) Uani 1 1 d .
C15 C 1.2604(12) 0.2147(3) 1.0697(8) 0.0418(18) Uani 1 1 d .
H15 H 1.2397 0.2126 0.9887 0.050 Uiso 1 1 calc R
C16 C 1.3858(14) 0.1792(4) 1.1252(10) 0.057(2) Uani 1 1 d .
H16 H 1.4493 0.1532 1.0809 0.069 Uiso 1 1 calc R
C17 C 1.4182(14) 0.1817(4) 1.2450(9) 0.054(2) Uani 1 1 d .
H17 H 1.5013 0.1573 1.2818 0.065 Uiso 1 1 calc R
C18 C 1.3248(12) 0.2213(4) 1.3104(8) 0.045(2) Uani 1 1 d .
H18 H 1.3457 0.2237 1.3914 0.054 Uiso 1 1 calc R
C19 C 1.2042(14) 0.2559(3) 1.2552(7) 0.047(2) Uani 1 1 d .
H19 H 1.1440 0.2825 1.2994 0.057 Uiso 1 1 calc R
C20 C 0.7480(13) 0.2837(4) 1.2151(8) 0.047(2) Uani 1 1 d .
H20A H 0.7735 0.2475 1.1953 0.070 Uiso 1 1 calc R
H20B H 0.6158 0.2933 1.1895 0.070 Uiso 1 1 calc R
H20C H 0.7579 0.2883 1.2990 0.070 Uiso 1 1 calc R
C21 C 0.8194(12) 0.0546(3) 0.3727(6) 0.0410(18) Uani 1 1 d .
C22 C 0.9448(15) 0.0928(4) 0.3234(8) 0.058(2) Uani 1 1 d .
H22 H 1.0471 0.1079 0.3676 0.069 Uiso 1 1 calc R
C23 C 0.9132(16) 0.1079(4) 0.2058(9) 0.056(2) Uani 1 1 d .
H23 H 0.9932 0.1337 0.1715 0.067 Uiso 1 1 calc R
C24 C 0.7654(16) 0.0845(4) 0.1426(9) 0.055(2) Uani 1 1 d .
H24 H 0.7472 0.0941 0.0641 0.066 Uiso 1 1 calc R
C25 C 0.6432(14) 0.0475(4) 0.1912(7) 0.049(2) Uani 1 1 d .
H25 H 0.5420 0.0323 0.1462 0.059 Uiso 1 1 calc R
C26 C 0.6694(12) 0.0319(3) 0.3100(6) 0.0372(17) Uani 1 1 d .
C27 C 0.5330(12) -0.0082(4) 0.3688(7) 0.045(2) Uani 1 1 d .
H27A H 0.4134 0.0093 0.3978 0.054 Uiso 1 1 calc R
H27B H 0.4923 -0.0345 0.3114 0.054 Uiso 1 1 calc R
C28 C 0.6384(11) -0.0346(3) 0.4693(7) 0.0376(17) Uani 1 1 d .
H28 H 0.7416 -0.0579 0.4362 0.045 Uiso 1 1 calc R
C29 C 0.7417(11) 0.0057(4) 0.5476(7) 0.0417(19) Uani 1 1 d .
H29 H 0.8168 -0.0124 0.6097 0.050 Uiso 1 1 calc R
C30 C 0.4684(10) 0.0121(3) 0.6840(6) 0.0313(15) Uani 1 1 d .
C31 C 0.3571(10) -0.0309(3) 0.6181(6) 0.0319(15) Uani 1 1 d .
H31 H 0.2703 -0.0141 0.5594 0.038 Uiso 1 1 calc R
C32 C 0.5049(9) -0.0678(3) 0.5521(5) 0.0314(14) Uani 1 1 d .
H32 H 0.5911 -0.0850 0.6106 0.038 Uiso 1 1 calc R
C33 C 0.3942(12) -0.1103(3) 0.4837(7) 0.0402(18) Uani 1 1 d .
H33A H 0.3111 -0.1307 0.5371 0.048 Uiso 1 1 calc R
H33B H 0.3078 -0.0941 0.4253 0.048 Uiso 1 1 calc R
C34 C 0.3287(11) 0.0521(3) 0.7381(7) 0.0367(17) Uani 1 1 d .
C35 C 0.2395(13) 0.0908(3) 0.6675(9) 0.052(2) Uani 1 1 d .
H35 H 0.2656 0.0927 0.5869 0.062 Uiso 1 1 calc R
C36 C 0.1059(15) 0.1276(4) 0.7240(14) 0.071(3) Uani 1 1 d .
H36 H 0.0436 0.1532 0.6783 0.086 Uiso 1 1 calc R
C37 C 0.0687(16) 0.1263(5) 0.8374(16) 0.085(4) Uani 1 1 d .
H37 H -0.0144 0.1516 0.8712 0.102 Uiso 1 1 calc R
C38 C 0.1498(15) 0.0888(6) 0.9046(11) 0.076(4) Uani 1 1 d .
H38 H 0.1181 0.0879 0.9846 0.091 Uiso 1 1 calc R
C39 C 0.2799(13) 0.0510(4) 0.8596(8) 0.052(2) Uani 1 1 d .
H39 H 0.3343 0.0253 0.9087 0.062 Uiso 1 1 calc R
C40 C 0.7260(11) 0.0203(4) 0.8281(7) 0.0429(19) Uani 1 1 d .
H40A H 0.7943 0.0422 0.7718 0.064 Uiso 1 1 calc R
H40B H 0.8221 -0.0008 0.8699 0.064 Uiso 1 1 calc R
H40C H 0.6544 0.0421 0.8831 0.064 Uiso 1 1 calc R
N1 N 0.9450(11) 0.4475(3) 0.8103(7) 0.0489(18) Uani 1 1 d .
N2 N 0.5422(12) -0.1459(3) 0.4237(7) 0.0541(19) Uani 1 1 d .
O1 O 0.6456(9) 0.2577(3) 0.8675(5) 0.0526(15) Uani 1 1 d .
O2 O 0.9110(7) 0.26260(19) 0.9910(4) 0.0339(11) Uani 1 1 d .
O3 O 0.8973(7) 0.3178(2) 1.1556(4) 0.0366(11) Uani 1 1 d .
O4 O 0.9413(11) 0.4470(3) 0.7045(7) 0.074(2) Uani 1 1 d .
O5 O 0.8276(14) 0.4736(4) 0.8690(8) 0.095(3) Uani 1 1 d .
O6 O 0.8689(8) 0.0402(3) 0.4870(5) 0.0491(15) Uani 1 1 d .
O7 O 0.5897(7) 0.0396(2) 0.6007(4) 0.0341(11) Uani 1 1 d .
O8 O 0.5908(7) -0.0127(2) 0.7693(4) 0.0355(11) Uani 1 1 d .
O9 O 0.5520(11) -0.1442(3) 0.3167(6) 0.075(2) Uani 1 1 d .
O10 O 0.6573(16) -0.1718(4) 0.4835(7) 0.096(3) Uani 1 1 d .

loop_
_atom_site_aniso_label
_atom_site_aniso_U_11
_atom_site_aniso_U_22
_atom_site_aniso_U_33
_atom_site_aniso_U_23
_atom_site_aniso_U_13
_atom_site_aniso_U_12
Br1 0.0442(4) 0.0412(4) 0.0494(4) -0.0063(4) -0.0158(3) -0.0108(4)
Br2 0.0455(4) 0.0421(4) 0.0503(5) 0.0044(4) 0.0142(3) -0.0126(4)
C1 0.051(5) 0.048(5) 0.040(4) 0.005(4) -0.023(4) -0.013(4)
C2 0.060(6) 0.062(6) 0.050(5) 0.003(4) -0.028(4) -0.030(5)
C3 0.094(8) 0.055(6) 0.065(6) -0.006(5) -0.035(6) -0.030(6)
C4 0.097(8) 0.049(6) 0.048(5) -0.013(4) -0.026(5) -0.008(5)
C5 0.074(6) 0.046(5) 0.047(5) -0.002(4) -0.004(5) -0.007(5)
C6 0.047(5) 0.037(4) 0.037(4) 0.003(3) -0.017(3) -0.011(4)
C7 0.044(5) 0.067(6) 0.032(4) -0.014(4) -0.006(4) -0.020(4)
C8 0.030(4) 0.032(4) 0.044(4) -0.004(3) -0.014(3) -0.005(3)
C9 0.021(3) 0.046(4) 0.034(4) 0.001(3) -0.007(3) -0.011(3)
C10 0.030(4) 0.027(3) 0.031(4) -0.004(3) 0.000(3) -0.002(3)
C11 0.031(4) 0.028(4) 0.036(4) -0.005(3) -0.007(3) -0.004(3)
C12 0.031(3) 0.027(4) 0.040(4) -0.002(3) -0.009(3) -0.003(3)
C13 0.042(4) 0.036(4) 0.042(4) 0.001(3) 0.002(3) -0.003(3)
C14 0.028(4) 0.027(4) 0.043(4) -0.001(3) -0.003(3) -0.005(3)
C15 0.039(4) 0.039(4) 0.048(5) -0.006(4) -0.005(4) 0.006(3)
C16 0.051(6) 0.036(5) 0.084(7) -0.009(4) -0.005(5) 0.009(4)
C17 0.047(5) 0.039(5) 0.076(7) 0.015(4) -0.013(4) 0.000(4)
C18 0.034(4) 0.057(5) 0.043(4) 0.010(4) -0.008(3) -0.001(4)
C19 0.059(5) 0.042(5) 0.041(4) -0.004(4) -0.004(4) 0.002(4)
C20 0.042(5) 0.049(5) 0.049(5) 0.009(4) 0.017(4) -0.003(4)
C21 0.041(4) 0.048(5) 0.034(4) -0.001(3) 0.018(3) -0.012(4)
C22 0.060(6) 0.057(6) 0.056(6) -0.010(5) 0.018(5) -0.019(5)
C23 0.063(6) 0.047(5) 0.058(6) 0.001(4) 0.020(5) -0.007(4)
C24 0.073(6) 0.044(5) 0.049(5) 0.012(4) 0.019(5) 0.012(5)
C25 0.053(5) 0.055(5) 0.040(4) -0.002(4) 0.011(4) -0.005(4)
C26 0.046(4) 0.034(4) 0.032(4) 0.003(3) 0.013(3) -0.008(3)
C27 0.037(4) 0.060(5) 0.037(4) 0.007(4) 0.001(3) -0.026(4)
C28 0.027(4) 0.044(4) 0.042(4) -0.004(3) 0.005(3) -0.004(3)
C29 0.025(4) 0.066(5) 0.035(4) 0.000(4) 0.002(3) -0.015(4)
C30 0.032(4) 0.029(4) 0.033(4) 0.005(3) 0.004(3) 0.004(3)
C31 0.028(3) 0.035(4) 0.033(4) 0.010(3) 0.005(3) -0.009(3)
C32 0.029(3) 0.040(4) 0.025(3) 0.001(3) -0.011(2) 0.000(3)
C33 0.047(4) 0.022(4) 0.051(5) -0.002(3) 0.005(3) -0.004(3)
C34 0.029(4) 0.031(4) 0.051(5) -0.006(3) 0.006(3) 0.000(3)
C35 0.042(5) 0.039(5) 0.075(6) -0.002(4) -0.005(4) 0.001(4)
C36 0.042(5) 0.037(5) 0.135(12) 0.000(6) 0.002(6) 0.003(4)
C37 0.039(6) 0.081(9) 0.136(12) -0.055(9) 0.018(7) 0.004(6)
C38 0.034(5) 0.108(10) 0.085(8) -0.045(7) 0.013(5) 0.002(6)
C39 0.038(4) 0.068(6) 0.049(5) -0.016(4) 0.013(4) -0.012(4)
C40 0.029(4) 0.066(6) 0.034(4) -0.003(4) -0.010(3) -0.004(4)
N1 0.049(4) 0.038(4) 0.060(5) 0.012(3) -0.009(4) 0.003(3)
N2 0.057(5) 0.056(5) 0.049(5) -0.019(4) 0.000(4) -0.012(4)
O1 0.043(3) 0.070(4) 0.045(3) 0.000(3) -0.009(3) -0.033(3)
O2 0.036(3) 0.032(3) 0.034(3) -0.004(2) -0.006(2) -0.008(2)
O3 0.026(2) 0.039(3) 0.046(3) 0.000(2) 0.004(2) 0.000(2)
O4 0.079(5) 0.087(6) 0.058(4) 0.025(4) -0.029(4) -0.023(4)
O5 0.094(6) 0.091(6) 0.099(6) 0.018(5) 0.020(5) 0.028(5)
O6 0.034(3) 0.072(4) 0.042(3) 0.004(3) 0.001(2) -0.032(3)
O7 0.031(3) 0.032(3) 0.039(3) 0.000(2) 0.003(2) -0.007(2)
O8 0.031(3) 0.043(3) 0.032(3) 0.003(2) 0.000(2) 0.006(2)
O9 0.064(4) 0.109(6) 0.053(4) -0.032(4) 0.021(3) -0.019(4)
O10 0.131(8) 0.081(6) 0.077(5) 0.009(5) -0.020(5) 0.041(6)

loop_
_atom_type_symbol
_atom_type_description
_atom_type_scat_dispersion_real
_atom_type_scat_dispersion_imag
_atom_type_scat_source
C C 0.0033 0.0016 'International Tables Vol C Tables 4.2.6.8 and 6.1.1.4'
H H 0.0000 0.0000 'International Tables Vol C Tables 4.2.6.8 and 6.1.1.4'
Br Br -0.2901 2.4595 'International Tables Vol C Tables 4.2.6.8 and 6.1.1.4'
N N 0.0061 0.0033 'International Tables Vol C Tables 4.2.6.8 and 6.1.1.4'
O O 0.0106 0.0060 'International Tables Vol C Tables 4.2.6.8 and 6.1.1.4'

loop_
_geom_angle_atom_site_label_1
_geom_angle_atom_site_label_2
_geom_angle_atom_site_label_3
_geom_angle
O1 C1 C2 116.2(8)
O1 C1 C6 124.4(7)
C2 C1 C6 119.4(8)
C3 C2 C1 119.9(9)
C3 C2 H2 120.0
C1 C2 H2 120.0
C4 C3 C2 120.4(8)
C4 C3 H3 119.8
C2 C3 H3 119.8
C3 C4 C5 118.4(9)
C3 C4 H4 120.8
C5 C4 H4 120.8
C6 C5 C4 122.5(10)
C6 C5 H5 118.7
C4 C5 H5 118.7
C5 C6 C1 119.2(7)
C5 C6 C7 122.3(8)
C1 C6 C7 118.5(7)
C8 C7 C6 110.9(7)
C8 C7 H7A 109.5
C6 C7 H7A 109.5
C8 C7 H7B 109.5
C6 C7 H7B 109.5
H7A C7 H7B 108.1
C7 C8 C9 111.9(7)
C7 C8 C12 114.3(6)
C9 C8 C12 106.1(6)
C7 C8 H8 108.1
C9 C8 H8 108.1
C12 C8 H8 108.1
O2 C9 O1 106.7(6)
O2 C9 C8 111.8(6)
O1 C9 C8 112.8(6)
O2 C9 H9 108.5
O1 C9 H9 108.5
C8 C9 H9 108.5
O3 C10 O2 112.3(5)
O3 C10 C14 114.4(6)
O2 C10 C14 105.8(5)
O3 C10 C11 106.8(6)
O2 C10 C11 105.8(5)
C14 C10 C11 111.5(6)
C12 C11 C10 111.6(6)
C12 C11 Br1 109.8(4)
C10 C11 Br1 110.8(5)
C12 C11 H11 108.2
C10 C11 H11 108.2
Br1 C11 H11 108.2
C11 C12 C13 112.4(6)
C11 C12 C8 108.9(5)
C13 C12 C8 111.6(6)
C11 C12 H12 107.9
C13 C12 H12 107.9
C8 C12 H12 107.9
N1 C13 C12 108.9(6)
N1 C13 H13A 109.9
C12 C13 H13A 109.9
N1 C13 H13B 109.9
C12 C13 H13B 109.9
H13A C13 H13B 108.3
C15 C14 C19 118.3(7)
C15 C14 C10 121.4(7)
C19 C14 C10 120.3(7)
C14 C15 C16 119.7(8)
C14 C15 H15 120.2
C16 C15 H15 120.2
C17 C16 C15 121.1(9)
C17 C16 H16 119.5
C15 C16 H16 119.5
C16 C17 C18 119.1(8)
C16 C17 H17 120.5
C18 C17 H17 120.5
C19 C18 C17 119.3(8)
C19 C18 H18 120.4
C17 C18 H18 120.4
C18 C19 C14 122.6(8)
C18 C19 H19 118.7
C14 C19 H19 118.7
O3 C20 H20A 109.5
O3 C20 H20B 109.5
H20A C20 H20B 109.5
O3 C20 H20C 109.5
H20A C20 H20C 109.5
H20B C20 H20C 109.5
C26 C21 O6 123.7(6)
C26 C21 C22 121.8(8)
O6 C21 C22 114.4(7)
C21 C22 C23 118.6(9)
C21 C22 H22 120.7
C23 C22 H22 120.7
C24 C23 C22 119.6(9)
C24 C23 H23 120.2
C22 C23 H23 120.2
C23 C24 C25 121.6(9)
C23 C24 H24 119.2
C25 C24 H24 119.2
C24 C25 C26 120.3(9)
C24 C25 H25 119.9
C26 C25 H25 119.9
C21 C26 C25 118.2(7)
C21 C26 C27 119.8(7)
C25 C26 C27 122.0(7)
C28 C27 C26 110.6(6)
C28 C27 H27A 109.5
C26 C27 H27A 109.5
C28 C27 H27B 109.5
C26 C27 H27B 109.5
H27A C27 H27B 108.1
C27 C28 C29 110.9(7)
C27 C28 C32 115.8(6)
C29 C28 C32 105.9(6)
C27 C28 H28 108.0
C29 C28 H28 108.0
C32 C28 H28 108.0
O6 C29 O7 104.9(7)
O6 C29 C28 114.2(6)
O7 C29 C28 108.7(6)
O6 C29 H29 109.6
O7 C29 H29 109.6
C28 C29 H29 109.6
O8 C30 O7 110.0(5)
O8 C30 C34 112.3(6)
O7 C30 C34 107.0(6)
O8 C30 C31 107.4(6)
O7 C30 C31 107.6(5)
C34 C30 C31 112.4(6)
C30 C31 C32 111.1(5)
C30 C31 Br2 111.9(5)
C32 C31 Br2 109.3(5)
C30 C31 H31 108.1
C32 C31 H31 108.1
Br2 C31 H31 108.1
C33 C32 C28 110.9(6)
C33 C32 C31 111.4(5)
C28 C32 C31 109.4(6)
C33 C32 H32 108.4
C28 C32 H32 108.4
C31 C32 H32 108.4
N2 C33 C32 109.7(6)
N2 C33 H33A 109.7
C32 C33 H33A 109.7
N2 C33 H33B 109.7
C32 C33 H33B 109.7
H33A C33 H33B 108.2
C35 C34 C39 118.2(8)
C35 C34 C30 120.1(7)
C39 C34 C30 121.6(8)
C34 C35 C36 117.6(10)
C34 C35 H35 121.2
C36 C35 H35 121.2
C37 C36 C35 122.5(11)
C37 C36 H36 118.8
C35 C36 H36 118.8
C36 C37 C38 120.2(10)
C36 C37 H37 119.9
C38 C37 H37 119.9
C37 C38 C39 122.4(12)
C37 C38 H38 118.8
C39 C38 H38 118.8
C38 C39 C34 119.1(11)
C38 C39 H39 120.4
C34 C39 H39 120.4
O8 C40 H40A 109.5
O8 C40 H40B 109.5
H40A C40 H40B 109.5
O8 C40 H40C 109.5
H40A C40 H40C 109.5
H40B C40 H40C 109.5
O4 N1 O5 122.4(8)
O4 N1 C13 119.5(8)
O5 N1 C13 118.1(8)
O9 N2 O10 122.8(9)
O9 N2 C33 117.7(8)
O10 N2 C33 119.2(8)
C1 O1 C9 119.3(6)
C9 O2 C10 112.5(5)
C10 O3 C20 115.1(6)
C21 O6 C29 118.6(5)
C30 O7 C29 112.4(5)
C40 O8 C30 115.6(6)

loop_
_geom_bond_atom_site_label_1
_geom_bond_atom_site_label_2
_geom_bond_distance
Br1 C11 1.966(6)
Br2 C31 1.953(6)
C1 O1 1.355(11)
C1 C2 1.400(11)
C1 C6 1.410(12)
C2 C3 1.383(14)
C2 H2 0.9300
C3 C4 1.381(16)
C3 H3 0.9300
C4 C5 1.404(13)
C4 H4 0.9300
C5 C6 1.335(13)
C5 H5 0.9300
C6 C7 1.534(11)
C7 C8 1.518(12)
C7 H7A 0.9700
C7 H7B 0.9700
C8 C9 1.524(11)
C8 C12 1.558(9)
C8 H8 0.9800
C9 O2 1.404(9)
C9 O1 1.417(9)
C9 H9 0.9800
C10 O3 1.367(9)
C10 O2 1.443(8)
C10 C14 1.528(10)
C10 C11 1.530(10)
C11 C12 1.524(9)
C11 H11 0.9800
C12 C13 1.527(10)
C12 H12 0.9800
C13 N1 1.505(10)
C13 H13A 0.9700
C13 H13B 0.9700
C14 C15 1.380(11)
C14 C19 1.388(11)
C15 C16 1.381(12)
C15 H15 0.9300
C16 C17 1.376(14)
C16 H16 0.9300
C17 C18 1.394(14)
C17 H17 0.9300
C18 C19 1.346(12)
C18 H18 0.9300
C19 H19 0.9300
C20 O3 1.479(10)
C20 H20A 0.9600
C20 H20B 0.9600
C20 H20C 0.9600
C21 C26 1.356(11)
C21 O6 1.386(10)
C21 C22 1.395(12)
C22 C23 1.403(14)
C22 H22 0.9300
C23 C24 1.356(15)
C23 H23 0.9300
C24 C25 1.360(13)
C24 H24 0.9300
C25 C26 1.414(11)
C25 H25 0.9300
C26 C27 1.517(10)
C27 C28 1.498(12)
C27 H27A 0.9700
C27 H27B 0.9700
C28 C29 1.520(11)
C28 C32 1.542(10)
C28 H28 0.9800
C29 O6 1.397(9)
C29 O7 1.457(10)
C29 H29 0.9800
C30 O8 1.414(8)
C30 O7 1.424(9)
C30 C34 1.506(10)
C30 C31 1.518(10)
C31 C32 1.549(10)
C31 H31 0.9800
C32 C33 1.520(10)
C32 H32 0.9800
C33 N2 1.499(11)
C33 H33A 0.9700
C33 H33B 0.9700
C34 C35 1.400(12)
C34 C39 1.414(12)
C35 C36 1.439(15)
C35 H35 0.9300
C36 C37 1.308(19)
C36 H36 0.9300
C37 C38 1.33(2)
C37 H37 0.9300
C38 C39 1.389(15)
C38 H38 0.9300
C39 H39 0.9300
C40 O8 1.400(9)
C40 H40A 0.9600
C40 H40B 0.9600
C40 H40C 0.9600
N1 O4 1.199(10)
N1 O5 1.222(11)
N2 O9 1.214(10)
N2 O10 1.217(11)

loop_
_geom_torsion_atom_site_label_1
_geom_torsion_atom_site_label_2
_geom_torsion_atom_site_label_3
_geom_torsion_atom_site_label_4
_geom_torsion
O1 C1 C2 C3 176.5(9)
C6 C1 C2 C3 -3.1(14)
C1 C2 C3 C4 2.2(16)
C2 C3 C4 C5 -1.8(16)
C3 C4 C5 C6 2.4(16)
C4 C5 C6 C1 -3.4(14)
C4 C5 C6 C7 178.9(9)
O1 C1 C6 C5 -175.9(9)
C2 C1 C6 C5 3.6(13)
O1 C1 C6 C7 1.9(13)
C2 C1 C6 C7 -178.6(8)
C5 C6 C7 C8 157.0(8)
C1 C6 C7 C8 -20.7(11)
C6 C7 C8 C9 45.5(9)
C6 C7 C8 C12 166.1(6)
C7 C8 C9 O2 66.0(8)
C12 C8 C9 O2 -59.3(8)
C7 C8 C9 O1 -54.2(8)
C12 C8 C9 O1 -179.5(6)
O3 C10 C11 C12 -60.7(7)
O2 C10 C11 C12 59.1(7)
C14 C10 C11 C12 173.7(6)
O3 C10 C11 Br1 61.9(6)
O2 C10 C11 Br1 -178.3(4)
C14 C10 C11 Br1 -63.7(7)
C10 C11 C12 C13 178.4(6)
Br1 C11 C12 C13 55.1(7)
C10 C11 C12 C8 -57.4(8)
Br1 C11 C12 C8 179.4(5)
C7 C8 C12 C11 -69.6(8)
C9 C8 C12 C11 54.2(8)
C7 C8 C12 C13 55.1(8)
C9 C8 C12 C13 178.8(6)
C11 C12 C13 N1 -179.7(6)
C8 C12 C13 N1 57.6(8)
O3 C10 C14 C15 161.9(7)
O2 C10 C14 C15 37.8(9)
C11 C10 C14 C15 -76.8(8)
O3 C10 C14 C19 -17.3(10)
O2 C10 C14 C19 -141.4(7)
C11 C10 C14 C19 104.0(8)
C19 C14 C15 C16 1.2(12)
C10 C14 C15 C16 -178.0(8)
C14 C15 C16 C17 0.1(13)
C15 C16 C17 C18 -1.0(14)
C16 C17 C18 C19 0.5(13)
C17 C18 C19 C14 0.9(13)
C15 C14 C19 C18 -1.7(13)
C10 C14 C19 C18 177.5(8)
C26 C21 C22 C23 0.1(14)
O6 C21 C22 C23 176.6(8)
C21 C22 C23 C24 -1.2(14)
C22 C23 C24 C25 1.5(15)
C23 C24 C25 C26 -0.7(14)
O6 C21 C26 C25 -175.5(8)
C22 C21 C26 C25 0.7(13)
O6 C21 C26 C27 5.8(13)
C22 C21 C26 C27 -178.1(8)
C24 C25 C26 C21 -0.4(13)
C24 C25 C26 C27 178.3(8)
C21 C26 C27 C28 -25.9(11)
C25 C26 C27 C28 155.4(8)
C26 C27 C28 C29 47.4(9)
C26 C27 C28 C32 168.1(7)
C27 C28 C29 O6 -52.9(9)
C32 C28 C29 O6 -179.3(6)
C27 C28 C29 O7 63.8(8)
C32 C28 C29 O7 -62.6(8)
O8 C30 C31 C32 -62.2(7)
O7 C30 C31 C32 56.2(7)
C34 C30 C31 C32 173.7(6)
O8 C30 C31 Br2 60.2(6)
O7 C30 C31 Br2 178.7(4)
C34 C30 C31 Br2 -63.8(7)
C27 C28 C32 C33 57.2(9)
C29 C28 C32 C33 -179.4(6)
C27 C28 C32 C31 -65.9(8)
C29 C28 C32 C31 57.4(7)
C30 C31 C32 C33 -178.8(6)
Br2 C31 C32 C33 57.3(6)
C30 C31 C32 C28 -55.9(7)
Br2 C31 C32 C28 -179.8(4)
C28 C32 C33 N2 59.4(8)
C31 C32 C33 N2 -178.6(6)
O8 C30 C34 C35 161.6(7)
O7 C30 C34 C35 40.7(9)
C31 C30 C34 C35 -77.2(9)
O8 C30 C34 C39 -20.0(10)
O7 C30 C34 C39 -140.8(7)
C31 C30 C34 C39 101.3(8)
C39 C34 C35 C36 0.9(12)
C30 C34 C35 C36 179.4(8)
C34 C35 C36 C37 1.0(15)
C35 C36 C37 C38 -2.5(18)
C36 C37 C38 C39 2.1(18)
C37 C38 C39 C34 -0.1(16)
C35 C34 C39 C38 -1.4(12)
C30 C34 C39 C38 -179.8(8)
C12 C13 N1 O4 -112.5(8)
C12 C13 N1 O5 66.8(9)
C32 C33 N2 O9 -111.2(8)
C32 C33 N2 O10 63.0(10)
C2 C1 O1 C9 170.8(7)
C6 C1 O1 C9 -9.6(12)
O2 C9 O1 C1 -87.5(8)
C8 C9 O1 C1 35.6(10)
O1 C9 O2 C10 -169.3(5)
C8 C9 O2 C10 66.9(7)
O3 C10 O2 C9 52.8(7)
C14 C10 O2 C9 178.3(5)
C11 C10 O2 C9 -63.3(7)
O2 C10 O3 C20 53.5(8)
C14 C10 O3 C20 -67.2(8)
C11 C10 O3 C20 169.0(6)
C26 C21 O6 C29 -9.2(12)
C22 C21 O6 C29 174.3(8)
O7 C29 O6 C21 -86.0(8)
C28 C29 O6 C21 32.9(10)
O8 C30 O7 C29 53.8(7)
C34 C30 O7 C29 176.1(5)
C31 C30 O7 C29 -62.9(7)
O6 C29 O7 C30 -169.0(5)
C28 C29 O7 C30 68.5(7)
O7 C30 O8 C40 54.7(7)
C34 C30 O8 C40 -64.3(8)
C31 C30 O8 C40 171.6(6)
